data_4316708
loop_
_publ_author_name
'Gang Wei'
'Yu-Feng Shen'
'Yong-Ru Li'
'Xiao-Chun Huang'

_publ_contact_author_email xchuang@stu.edu.cn
_publ_contact_author_fax '86 754 2902589'
_publ_contact_author_phone '86 754 2902917'
_publ_section_title
;
 Synthesis, Crystal Structure, and Photoluminescent Properties of Ternary
 Cd(II)/Triazolate/Chloride System
;
_journal_name_full 'Inorganic Chemistry'
_journal_page_first 9191
_journal_page_last 9199
_journal_paper_doi 10.1021/ic100610t
_journal_volume 49
_journal_year 2010
_chemical_formula_moiety 'C10 H12 Cd4 Cl3 N15 O'
_chemical_formula_sum 'C10 H12 Cd4 Cl3 N15 O'
_chemical_formula_weight 914.30
_chemical_name_systematic
;
 ?
;
_space_group_IT_number 12
_symmetry_cell_setting monoclinic
_symmetry_space_group_name_Hall '-C 2y'
_symmetry_space_group_name_H-M 'C 1 2/m 1'
_atom_sites_solution_hydrogens geom
_atom_sites_solution_primary direct
_atom_sites_solution_secondary difmap
_audit_creation_method SHELXL-97
_cell_angle_alpha 90.00
_cell_angle_beta 109.5470(4)
_cell_angle_gamma 90.00
_cell_formula_units_Z 4
_cell_length_a 26.8045(7)
_cell_length_b 11.0726(3)
_cell_length_c 10.8491(3)
_cell_measurement_reflns_used 6506
_cell_measurement_temperature 294(2)
_cell_measurement_theta_max 27.8
_cell_measurement_theta_min 2.6
_cell_volume 3034.39(14)
_computing_cell_refinement SMART
_computing_data_collection 'SMART (Bruker, 2000)'
_computing_data_reduction 'SAINT (Bruker, 2000)'
_computing_molecular_graphics SHELXTL
_computing_publication_material SHELXTL
_computing_structure_refinement 'SHELXL-97 (Sheldrick, 1997)'
_computing_structure_solution 'SHELXS-97 (Sheldrick, 1990)'
_diffrn_ambient_temperature 294(2)
_diffrn_measured_fraction_theta_full 0.997
_diffrn_measured_fraction_theta_max 0.997
_diffrn_measurement_device_type 'Bruker Smart Apex CCD area detector'
_diffrn_measurement_method 'phi and omega scans'
_diffrn_radiation_monochromator graphite
_diffrn_radiation_source 'fine-focus sealed tube'
_diffrn_radiation_type MoK\a
_diffrn_radiation_wavelength 0.71073
_diffrn_reflns_av_R_equivalents 0.0163
_diffrn_reflns_av_sigmaI/netI 0.0191
_diffrn_reflns_limit_h_max 31
_diffrn_reflns_limit_h_min -31
_diffrn_reflns_limit_k_max 13
_diffrn_reflns_limit_k_min -6
_diffrn_reflns_limit_l_max 12
_diffrn_reflns_limit_l_min -12
_diffrn_reflns_number 7895
_diffrn_reflns_theta_full 25.00
_diffrn_reflns_theta_max 25.00
_diffrn_reflns_theta_min 2.01
_exptl_absorpt_coefficient_mu 3.059
_exptl_absorpt_correction_T_max 0.478
_exptl_absorpt_correction_T_min 0.401
_exptl_absorpt_correction_type multi-scan
_exptl_absorpt_process_details 'SADABS; Bruker, 2000'
_exptl_crystal_colour colorless
_exptl_crystal_density_diffrn 2.001
_exptl_crystal_density_meas ?
_exptl_crystal_density_method 'not measured'
_exptl_crystal_description polyhedron
_exptl_crystal_F_000 1712
_exptl_crystal_size_max 0.31
_exptl_crystal_size_mid 0.27
_exptl_crystal_size_min 0.24
_refine_diff_density_max 0.361
_refine_diff_density_min -0.681
_refine_diff_density_rms 0.095
_refine_ls_extinction_coef 0.00103(8)
_refine_ls_extinction_method SHELXL
_refine_ls_goodness_of_fit_ref 1.079
_refine_ls_hydrogen_treatment constr
_refine_ls_matrix_type full
_refine_ls_number_parameters 167
_refine_ls_number_reflns 2811
_refine_ls_number_restraints 0
_refine_ls_restrained_S_all 1.079
_refine_ls_R_factor_all 0.0196
_refine_ls_R_factor_gt 0.0184
_refine_ls_shift/su_max 0.002
_refine_ls_shift/su_mean 0.000
_refine_ls_structure_factor_coef Fsqd
_refine_ls_weighting_details 'calc w=1/[\s^2^(Fo^2^)+(0.0272P)^2^+3.0735P] where P=(Fo^2^+2Fc^2^)/3'
_refine_ls_weighting_scheme calc
_refine_ls_wR_factor_gt 0.0483
_refine_ls_wR_factor_ref 0.0489
_reflns_number_gt 2640
_reflns_number_total 2811
_reflns_threshold_expression >2sigma(I)
_cod_data_source_file ic100610t_si_001_3.cif
_cod_data_source_block 2
_cod_depositor_comments
;
The following automatic conversions were performed:

'_exptl_crystal_density_meas' value 'no' was changed to '?' - the
value is perceived as not measured.

Automatic conversion script
Id: cif_fix_values 3008 2015-01-20 13:52:24Z robertas 
;
_cod_original_sg_symbol_Hall -C2y
_cod_database_code 4316708

loop_
_publ_contact_author
;
      Huang, Xiao-Chun
      Department of Chemistry
      Shantou University
      Guangdong 515063
      P. R. China
;

loop_
_symmetry_equiv_pos_as_xyz
'x, y, z'
'-x, y, -z'
'x+1/2, y+1/2, z'
'-x+1/2, y+1/2, -z'
'-x, -y, -z'
'x, -y, z'
'-x+1/2, -y+1/2, -z'
'x+1/2, -y+1/2, z'

loop_
_atom_site_label
_atom_site_type_symbol
_atom_site_fract_x
_atom_site_fract_y
_atom_site_fract_z
_atom_site_U_iso_or_equiv
_atom_site_adp_type
_atom_site_occupancy
_atom_site_symmetry_multiplicity
_atom_site_calc_flag
_atom_site_refinement_flags
_atom_site_disorder_assembly
_atom_site_disorder_group
Cd1 Cd 0.108569(9) 0.5000 1.09081(2) 0.01689(8) Uani 1 2 d S . .
Cd2 Cd 0.0000 0.24169(2) 1.0000 0.01890(8) Uani 1 2 d S . .
Cd3 Cd 0.144835(7) 0.181199(17) 0.618959(17) 0.02010(7) Uani 1 1 d . . .
Cl1 Cl 0.07816(3) 0.0000 0.56549(9) 0.0254(2) Uani 1 2 d S . .
Cl2 Cl 0.0000 0.5000 1.0000 0.0263(3) Uani 1 4 d S . .
Cl3 Cl 0.0000 0.0000 1.0000 0.0498(4) Uani 1 4 d S . .
Cl4 Cl 0.2055(3) 0.3718(9) 0.6653(8) 0.0402(9) Uani 0.50 1 d P A 1
O1W O 0.2048(9) 0.3491(19) 0.655(2) 0.045(5) Uani 0.50 1 d P A 2
H1WA H 0.1884 0.4151 0.6294 0.054 Uiso 0.50 1 d PR A 2
H1WB H 0.2218 0.3485 0.7367 0.054 Uiso 0.50 1 d PR A 2
N1 N 0.06468(9) 0.2587(2) 1.2031(2) 0.0250(5) Uani 1 1 d . . .
N2 N 0.10302(9) 0.3468(2) 1.2321(2) 0.0263(5) Uani 1 1 d . . .
N3 N 0.11584(9) 0.2351(2) 1.4099(2) 0.0277(5) Uani 1 1 d . . .
N4 N 0.06475(9) 0.2628(2) 0.9036(2) 0.0258(5) Uani 1 1 d . A .
N5 N 0.10329(9) 0.3505(2) 0.9370(2) 0.0278(5) Uani 1 1 d . A .
N6 N 0.11301(9) 0.2439(2) 0.7739(2) 0.0286(5) Uani 1 1 d . A .
N7 N 0.28340(8) 0.4379(2) 1.2947(2) 0.0242(5) Uani 1 1 d . . .
N8 N 0.20154(12) 0.5000 1.1857(3) 0.0288(7) Uani 1 2 d S . .
C1 C 0.07379(11) 0.1949(3) 1.3107(2) 0.0293(6) Uani 1 1 d . . .
H1 H 0.0534 0.1290 1.3175 0.035 Uiso 1 1 calc R . .
C2 C 0.13225(11) 0.3291(3) 1.3550(3) 0.0305(7) Uani 1 1 d . . .
H2 H 0.1613 0.3767 1.3993 0.037 Uiso 1 1 calc R . .
C3 C 0.07227(10) 0.2021(3) 0.8069(3) 0.0302(6) Uani 1 1 d . . .
H3 H 0.0515 0.1369 0.7657 0.036 Uiso 1 1 calc R A .
C4 C 0.13041(11) 0.3357(3) 0.8577(3) 0.0321(7) Uani 1 1 d . . .
H4 H 0.1590 0.3842 0.8594 0.039 Uiso 1 1 calc R A .
C5 C 0.23405(10) 0.4058(3) 1.2293(3) 0.0303(7) Uani 1 1 d . . .
H5 H 0.2230 0.3258 1.2150 0.036 Uiso 1 1 calc R . .

loop_
_atom_site_aniso_label
_atom_site_aniso_U_11
_atom_site_aniso_U_22
_atom_site_aniso_U_33
_atom_site_aniso_U_23
_atom_site_aniso_U_13
_atom_site_aniso_U_12
Cd1 0.01756(13) 0.01626(14) 0.01619(13) 0.000 0.00477(10) 0.000
Cd2 0.01648(13) 0.02210(15) 0.01729(14) 0.000 0.00453(10) 0.000
Cd3 0.02195(11) 0.02158(12) 0.01638(11) 0.00099(7) 0.00590(8) 0.00353(7)
Cl1 0.0254(4) 0.0213(4) 0.0286(5) 0.000 0.0079(4) 0.000
Cl2 0.0176(6) 0.0182(6) 0.0402(7) 0.000 0.0058(5) 0.000
Cl3 0.0466(9) 0.0161(7) 0.0805(13) 0.000 0.0129(9) 0.000
Cl4 0.0472(18) 0.029(2) 0.0408(17) -0.0028(14) 0.0093(12) -0.0076(13)
O1W 0.049(6) 0.032(10) 0.043(6) -0.002(5) 0.001(4) 0.005(5)
N1 0.0242(11) 0.0263(12) 0.0212(11) 0.0042(9) 0.0033(9) -0.0039(9)
N2 0.0284(12) 0.0278(12) 0.0202(11) 0.0060(10) 0.0050(9) -0.0059(10)
N3 0.0285(12) 0.0313(13) 0.0195(11) 0.0059(10) 0.0029(9) -0.0052(10)
N4 0.0280(12) 0.0253(12) 0.0270(12) -0.0049(10) 0.0131(10) -0.0045(10)
N5 0.0302(12) 0.0266(12) 0.0312(13) -0.0115(10) 0.0165(10) -0.0069(10)
N6 0.0303(12) 0.0289(13) 0.0316(13) -0.0104(10) 0.0169(10) -0.0029(10)
N7 0.0166(10) 0.0176(11) 0.0341(12) 0.0009(10) 0.0027(9) 0.0015(9)
N8 0.0203(15) 0.0230(17) 0.040(2) 0.000 0.0062(14) 0.000
C1 0.0304(15) 0.0296(15) 0.0236(15) 0.0060(12) 0.0032(12) -0.0087(13)
C2 0.0299(15) 0.0343(16) 0.0221(14) 0.0058(12) 0.0018(12) -0.0092(13)
C3 0.0302(15) 0.0310(15) 0.0335(16) -0.0140(13) 0.0163(13) -0.0071(13)
C4 0.0323(15) 0.0337(16) 0.0371(17) -0.0119(14) 0.0207(13) -0.0093(13)
C5 0.0222(14) 0.0190(13) 0.0471(18) -0.0014(13) 0.0083(13) 0.0012(11)

loop_
_atom_type_symbol
_atom_type_description
_atom_type_scat_dispersion_real
_atom_type_scat_dispersion_imag
_atom_type_scat_source
C C 0.0033 0.0016 'International Tables Vol C Tables 4.2.6.8 and 6.1.1.4'
H H 0.0000 0.0000 'International Tables Vol C Tables 4.2.6.8 and 6.1.1.4'
N N 0.0061 0.0033 'International Tables Vol C Tables 4.2.6.8 and 6.1.1.4'
Cl Cl 0.1484 0.1585 'International Tables Vol C Tables 4.2.6.8 and 6.1.1.4'
Cd Cd -0.8075 1.2024 'International Tables Vol C Tables 4.2.6.8 and 6.1.1.4'
O O 0.0106 0.0060 'International Tables Vol C Tables 4.2.6.8 and 6.1.1.4'

loop_
_geom_angle_atom_site_label_1
_geom_angle_atom_site_label_2
_geom_angle_atom_site_label_3
_geom_angle
_geom_angle_site_symmetry_1
_geom_angle_site_symmetry_3
_geom_angle_publ_flag
N5 Cd1 N5 90.99(12) . 6_565 ?
N5 Cd1 N2 173.10(8) . 6_565 ?
N5 Cd1 N2 87.23(8) 6_565 6_565 ?
N5 Cd1 N2 87.23(8) . . ?
N5 Cd1 N2 173.10(8) 6_565 . ?
N2 Cd1 N2 93.74(12) 6_565 . ?
N5 Cd1 N8 96.63(8) . . ?
N5 Cd1 N8 96.63(8) 6_565 . ?
N2 Cd1 N8 90.20(8) 6_565 . ?
N2 Cd1 N8 90.20(8) . . ?
N5 Cd1 Cl2 86.54(6) . . ?
N5 Cd1 Cl2 86.54(6) 6_565 . ?
N2 Cd1 Cl2 86.70(5) 6_565 . ?
N2 Cd1 Cl2 86.70(5) . . ?
N8 Cd1 Cl2 175.46(8) . . ?
N1 Cd2 N1 170.63(11) . 2_557 ?
N1 Cd2 N4 89.88(8) . 2_557 ?
N1 Cd2 N4 89.18(8) 2_557 2_557 ?
N1 Cd2 N4 89.18(8) . . ?
N1 Cd2 N4 89.88(8) 2_557 . ?
N4 Cd2 N4 168.45(11) 2_557 . ?
N1 Cd2 Cl3 94.69(6) . . ?
N1 Cd2 Cl3 94.69(6) 2_557 . ?
N4 Cd2 Cl3 95.77(6) 2_557 . ?
N4 Cd2 Cl3 95.77(6) . . ?
N1 Cd2 Cl2 85.31(6) . . ?
N1 Cd2 Cl2 85.31(6) 2_557 . ?
N4 Cd2 Cl2 84.23(6) 2_557 . ?
N4 Cd2 Cl2 84.23(6) . . ?
Cl3 Cd2 Cl2 180.0 . . ?
N3 Cd3 N6 126.43(9) 1_554 . ?
N3 Cd3 N7 122.61(9) 1_554 7_557 ?
N6 Cd3 N7 110.82(9) . 7_557 ?
N3 Cd3 O1W 86.8(6) 1_554 . ?
N6 Cd3 O1W 92.3(5) . . ?
N7 Cd3 O1W 87.3(6) 7_557 . ?
N3 Cd3 Cl4 87.8(2) 1_554 . ?
N6 Cd3 Cl4 88.52(19) . . ?
N7 Cd3 Cl4 90.2(2) 7_557 . ?
O1W Cd3 Cl4 4.1(7) . . ?
N3 Cd3 Cl1 90.00(6) 1_554 . ?
N6 Cd3 Cl1 90.05(6) . . ?
N7 Cd3 Cl1 93.90(6) 7_557 . ?
O1W Cd3 Cl1 176.8(5) . . ?
Cl4 Cd3 Cl1 175.9(2) . . ?
Cd3 Cl1 Cd3 99.97(3) . 6 ?
Cd1 Cl2 Cd1 180.000(4) 5_567 . ?
Cd1 Cl2 Cd2 90.0 5_567 . ?
Cd1 Cl2 Cd2 90.0 . . ?
Cd1 Cl2 Cd2 90.0 5_567 5_567 ?
Cd1 Cl2 Cd2 90.0 . 5_567 ?
Cd2 Cl2 Cd2 180.0 . 5_567 ?
Cd2 Cl3 Cd2 180.0 5_557 . ?
Cd3 Cl4 H1WA 101.5 . . ?
Cd3 Cl4 H1WB 91.7 . . ?
H1WA Cl4 H1WB 145.5 . . ?
Cd3 O1W H1WA 111.5 . . ?
Cd3 O1W H1WB 105.1 . . ?
H1WA O1W H1WB 112.7 . . ?
C1 N1 N2 106.0(2) . . ?
C1 N1 Cd2 131.24(18) . . ?
N2 N1 Cd2 122.77(16) . . ?
C2 N2 N1 105.8(2) . . ?
C2 N2 Cd1 129.01(19) . . ?
N1 N2 Cd1 125.08(15) . . ?
C2 N3 C1 102.2(2) . . ?
C2 N3 Cd3 127.35(18) . 1_556 ?
C1 N3 Cd3 129.87(18) . 1_556 ?
C3 N4 N5 105.6(2) . . ?
C3 N4 Cd2 130.19(18) . . ?
N5 N4 Cd2 124.20(16) . . ?
C4 N5 N4 105.8(2) . . ?
C4 N5 Cd1 130.39(19) . . ?
N4 N5 Cd1 123.55(16) . . ?
C4 N6 C3 102.2(2) . . ?
C4 N6 Cd3 127.77(18) . . ?
C3 N6 Cd3 130.05(18) . . ?
C5 N7 N7 105.57(16) . 6_565 ?
C5 N7 Cd3 128.68(19) . 7_557 ?
N7 N7 Cd3 125.67(6) 6_565 7_557 ?
C5 N8 C5 102.3(3) 6_565 . ?
C5 N8 Cd1 128.46(15) 6_565 . ?
C5 N8 Cd1 128.46(15) . . ?
N1 C1 N3 112.9(2) . . ?
N1 C1 H1 123.6 . . ?
N3 C1 H1 123.6 . . ?
N2 C2 N3 113.1(2) . . ?
N2 C2 H2 123.4 . . ?
N3 C2 H2 123.4 . . ?
N4 C3 N6 113.1(2) . . ?
N4 C3 H3 123.5 . . ?
N6 C3 H3 123.5 . . ?
N5 C4 N6 113.4(2) . . ?
N5 C4 H4 123.3 . . ?
N6 C4 H4 123.3 . . ?
N7 C5 N8 113.3(2) . . ?
N7 C5 H5 123.3 . . ?
N8 C5 H5 123.3 . . ?

loop_
_geom_bond_atom_site_label_1
_geom_bond_atom_site_label_2
_geom_bond_distance
_geom_bond_site_symmetry_2
_geom_bond_publ_flag
Cd1 N5 2.321(2) . ?
Cd1 N5 2.321(2) 6_565 ?
Cd1 N2 2.324(2) 6_565 ?
Cd1 N2 2.324(2) . ?
Cd1 N8 2.357(3) . ?
Cd1 Cl2 2.7425(2) . ?
Cd2 N1 2.311(2) . ?
Cd2 N1 2.311(2) 2_557 ?
Cd2 N4 2.318(2) 2_557 ?
Cd2 N4 2.318(2) . ?
Cd2 Cl3 2.6762(3) . ?
Cd2 Cl2 2.8601(3) . ?
Cd3 N3 2.219(2) 1_554 ?
Cd3 N6 2.235(2) . ?
Cd3 N7 2.261(2) 7_557 ?
Cd3 O1W 2.403(19) . ?
Cd3 Cl4 2.609(8) . ?
Cd3 Cl1 2.6196(6) . ?
Cl1 Cd3 2.6196(6) 6 ?
Cl2 Cd1 2.7424(2) 5_567 ?
Cl2 Cd2 2.8601(3) 5_567 ?
Cl3 Cd2 2.6762(3) 5_557 ?
Cl4 H1WA 0.6869 . ?
Cl4 H1WB 0.7945 . ?
O1W H1WA 0.8499 . ?
O1W H1WB 0.8501 . ?
N1 C1 1.316(3) . ?
N1 N2 1.375(3) . ?
N2 C2 1.316(3) . ?
N3 C2 1.344(4) . ?
N3 C1 1.348(3) . ?
N3 Cd3 2.219(2) 1_556 ?
N4 C3 1.317(3) . ?
N4 N5 1.375(3) . ?
N5 C4 1.309(3) . ?
N6 C4 1.339(4) . ?
N6 C3 1.340(3) . ?
N7 C5 1.323(3) . ?
N7 N7 1.376(4) 6_565 ?
N7 Cd3 2.261(2) 7_557 ?
N8 C5 1.340(3) 6_565 ?
N8 C5 1.340(3) . ?
C1 H1 0.9300 . ?
C2 H2 0.9300 . ?
C3 H3 0.9300 . ?
C4 H4 0.9300 . ?
C5 H5 0.9300 . ?
